data_2021688
loop_
_publ_author_name
'Zhang, Ya-Qian'
'Blatov, Vladislav A.'
'Lv, Xiu-Xiu'
'Tang, Ding-Yi'
'Qian, Lin-Lu'
'Li, Ke'
'Li, Bao-Long'

_publ_section_title
;
 Construction of (3,8)-connected three-dimensional cobalt(II) and
 copper(II) coordination polymers with
 1,3-bis[(1,2,4-triazol-4-yl)methyl]benzene and
 benzene-1,3,5-tricarboxylate ligands
;
_journal_coeditor_code KY3169
_journal_issue 7
_journal_name_full 'Acta Crystallographica Section C'
_journal_page_first
;
;
_journal_paper_doi 10.1107/S205322961900826X
_journal_volume 75
_journal_year 2019
_chemical_formula_iupac '[Co2 (C9 H3 O6) (O H) (C12 H12 N6)]'
_chemical_formula_moiety 'C21 H16 Co2 N6 O7'
_chemical_formula_sum 'C21 H16 Co2 N6 O7'
_chemical_formula_weight 582.26
_chemical_name_systematic
Poly[(\m~5~-benzene-1,3,5-tricarboxylato-\k^6^O^1^:O^1^':O^3^:O^3^:O^5^,O^5^'){\m~3~-1,3-bis[(1,2,4-triazol-4-yl)methyl]benzene-\k^3^<i>N</i>:<i>N</i>':<i>N</i>''}di-\m~3~-hydroxido-dicobalt(II)]
_space_group_crystal_system monoclinic
_space_group_IT_number 14
_space_group_name_Hall '-P 2yn'
_space_group_name_H-M_alt 'P 1 21/n 1'
_symmetry_space_group_name_Hall '-P 2yn'
_symmetry_space_group_name_H-M 'P 1 21/n 1'
_atom_sites_solution_hydrogens mixed
_atom_sites_solution_primary iterative
_audit_creation_method
;
Olex2 1.2
(compiled 2018.05.29 svn.r3508 for OlexSys, GUI svn.r5506)
;
_cell_angle_alpha 90
_cell_angle_beta 95.499(4)
_cell_angle_gamma 90
_cell_formula_units_Z 4
_cell_length_a 11.0600(6)
_cell_length_b 17.1537(9)
_cell_length_c 11.7342(5)
_cell_measurement_reflns_used 3893
_cell_measurement_temperature 223(2)
_cell_measurement_theta_max 30.5430
_cell_measurement_theta_min 3.5720
_cell_volume 2215.97(19)
_computing_cell_refinement
;
CrysAlis PRO (Agilent, 2013)
;
_computing_data_collection
;
CrysAlis PRO (Agilent, 2013)
;
_computing_data_reduction
;
CrysAlis PRO (Agilent, 2013)
;
_computing_molecular_graphics
;
DIAMOND (Brandenburg, 2010)
;
_computing_publication_material
;
<i>OLEX2</i> (Dolomanov <i>et al.</i>,  2009)
;
_computing_structure_refinement
;
SHELXL2014 (Sheldrick, 2015b)
;
_computing_structure_solution
;
SHELXL2014 (Sheldrick, 2015a)
;
_diffrn_ambient_temperature 223.0
_diffrn_detector_area_resol_mean 10.4471
_diffrn_measured_fraction_theta_full 0.998
_diffrn_measured_fraction_theta_max 0.868
_diffrn_measurement_device_type 'Agilent Gemini Atlas'
_diffrn_measurement_method '\w scans'
_diffrn_radiation_type MoK\a
_diffrn_radiation_wavelength 0.71073
_diffrn_reflns_av_R_equivalents 0.0424
_diffrn_reflns_av_unetI/netI 0.0687
_diffrn_reflns_limit_h_max 16
_diffrn_reflns_limit_h_min -14
_diffrn_reflns_limit_k_max 23
_diffrn_reflns_limit_k_min -24
_diffrn_reflns_limit_l_max 10
_diffrn_reflns_limit_l_min -16
_diffrn_reflns_number 14040
_diffrn_reflns_theta_full 25.242
_diffrn_reflns_theta_max 31.078
_diffrn_reflns_theta_min 2.947
_exptl_absorpt_coefficient_mu 1.555
_exptl_absorpt_correction_T_max 0.733
_exptl_absorpt_correction_T_min 0.479
_exptl_absorpt_correction_type multi-scan
_exptl_absorpt_process_details
;
(CrysAlis PRO; Agilent, 2013)
;
_exptl_crystal_colour 'clear dark red'
_exptl_crystal_density_diffrn 1.745
_exptl_crystal_description block
_exptl_crystal_F_000 1176
_exptl_crystal_size_max 0.50
_exptl_crystal_size_mid 0.40
_exptl_crystal_size_min 0.20
_refine_diff_density_max 0.895
_refine_diff_density_min -0.594
_refine_ls_extinction_method none
_refine_ls_goodness_of_fit_ref 1.074
_refine_ls_hydrogen_treatment mixed
_refine_ls_matrix_type full
_refine_ls_number_parameters 328
_refine_ls_number_reflns 6166
_refine_ls_number_restraints 1
_refine_ls_restrained_S_all 1.074
_refine_ls_R_factor_all 0.0714
_refine_ls_R_factor_gt 0.0451
_refine_ls_shift/su_max 0.001
_refine_ls_shift/su_mean 0.000
_refine_ls_structure_factor_coef Fsqd
_refine_ls_weighting_details 'w=1/[\s^2^(Fo^2^)+(0.0382P)^2^+0.4665P] where P=(Fo^2^+2Fc^2^)/3'
_refine_ls_weighting_scheme calc
_refine_ls_wR_factor_gt 0.0928
_refine_ls_wR_factor_ref 0.1079
_reflns_number_gt 4583
_reflns_number_total 6166
_reflns_threshold_expression 'I > 2\s(I)'
_cod_data_source_file ky3169sup1.cif
_cod_data_source_block 1
_cod_database_code 2021688
_shelx_space_group_comment
;
The symmetry employed for this shelxl refinement is uniquely defined
by the following loop, which should always be used as a source of
symmetry information in preference to the above space-group names.
They are only intended as comments.
;
_shelx_estimated_absorpt_t_min 0.510
_shelx_estimated_absorpt_t_max 0.746

loop_
_space_group_symop_operation_xyz
'x, y, z'
'-x+1/2, y+1/2, -z+1/2'
'-x, -y, -z'
'x-1/2, -y-1/2, z-1/2'

loop_
_atom_site_type_symbol
_atom_site_label
_atom_site_fract_x
_atom_site_fract_y
_atom_site_fract_z
_atom_site_U_iso_or_equiv
_atom_site_adp_type
_atom_site_calc_flag
_atom_site_occupancy
Co Co1 0.36873(3) 0.46234(2) 0.98933(3) 0.01474(10) Uani d 1
Co Co2 0.50294(3) 0.56081(2) 0.76901(3) 0.01522(10) Uani d 1
O O1 0.68743(19) 0.64417(12) 0.96247(15) 0.0260(5) Uani d 1
O O2 0.61463(19) 0.65702(12) 0.77926(15) 0.0245(5) Uani d 1
O O3 0.84761(17) 0.98457(11) 0.65623(14) 0.0169(4) Uani d 1
O O4 0.7921(2) 0.87323(13) 0.56821(15) 0.0290(5) Uani d 1
O O5 1.00132(18) 0.93116(12) 1.08823(14) 0.0205(4) Uani d 1
O O6 0.86585(18) 0.86616(13) 1.17613(15) 0.0264(5) Uani d 1
O O7 0.45448(17) 0.55807(11) 0.92891(14) 0.0148(4) Uani d 1
H H7 0.423(2) 0.5920(14) 0.962(2) 0.018 Uiso d 1
N N1 0.3858(2) 0.40564(15) 0.82460(18) 0.0216(5) Uani d 1
N N2 0.4047(2) 0.45539(14) 0.73542(18) 0.0204(5) Uani d 1
N N3 0.3228(2) 0.34796(15) 0.66381(18) 0.0248(6) Uani d 1
N N4 -0.1841(2) 0.51558(17) 0.0813(2) 0.0271(6) Uani d 1
N N5 -0.1037(3) 0.5749(2) 0.1143(3) 0.0593(10) Uani d 1
N N6 -0.0166(3) 0.4667(2) 0.1643(2) 0.0389(8) Uani d 1
C C1 0.3368(3) 0.34265(19) 0.7789(2) 0.0289(7) Uani d 1
H H1 0.314053 0.299153 0.820674 0.035 Uiso calc 1
C C2 0.3656(3) 0.41960(19) 0.6410(2) 0.0255(7) Uani d 1
H H2 0.366968 0.440692 0.567243 0.031 Uiso calc 1
C C3 0.2619(3) 0.2937(2) 0.5793(3) 0.0379(9) Uani d 1
H H3A 0.233339 0.247903 0.618749 0.046 Uiso calc 1
H H3B 0.319774 0.276148 0.526493 0.046 Uiso calc 1
C C4 0.1558(3) 0.3334(2) 0.5129(3) 0.0333(8) Uani d 1
C C5 0.0525(4) 0.3503(3) 0.5662(3) 0.0510(11) Uani d 1
H H5 0.047219 0.334792 0.642408 0.061 Uiso calc 1
C C6 -0.0422(4) 0.3896(3) 0.5081(3) 0.0608(13) Uani d 1
H H6 -0.110778 0.402761 0.545529 0.073 Uiso calc 1
C C7 -0.0372(3) 0.4099(3) 0.3944(3) 0.0533(11) Uani d 1
H H7A -0.103824 0.434977 0.354211 0.064 Uiso calc 1
C C8 0.0649(3) 0.3937(2) 0.3395(3) 0.0362(8) Uani d 1
C C9 0.1621(3) 0.3563(2) 0.4008(3) 0.0315(8) Uani d 1
H H9 0.233309 0.346491 0.365375 0.038 Uiso calc 1
C C10 0.0752(3) 0.4117(3) 0.2141(3) 0.0466(10) Uani d 1
H H10A 0.155973 0.433285 0.206144 0.056 Uiso calc 1
H H10B 0.067843 0.362930 0.170435 0.056 Uiso calc 1
C C11 -0.1272(3) 0.4511(2) 0.1127(3) 0.0396(9) Uani d 1
H H11 -0.159559 0.400742 0.100794 0.048 Uiso calc 1
C C12 -0.0036(3) 0.5440(2) 0.1640(3) 0.0451(10) Uani d 1
H H12 0.065481 0.571622 0.194280 0.054 Uiso calc 1
C C13 0.6744(2) 0.68044(16) 0.8689(2) 0.0179(6) Uani d 1
C C14 0.7400(2) 0.75712(16) 0.8667(2) 0.0180(6) Uani d 1
C C15 0.7443(2) 0.80024(16) 0.7674(2) 0.0184(6) Uani d 1
H H15 0.706847 0.780866 0.697898 0.022 Uiso calc 1
C C16 0.8035(2) 0.87194(17) 0.7693(2) 0.0163(5) Uani d 1
C C17 0.8555(2) 0.90131(17) 0.8730(2) 0.0176(6) Uani d 1
H H17 0.892143 0.950820 0.875918 0.021 Uiso calc 1
C C18 0.8535(2) 0.85741(17) 0.9728(2) 0.0191(6) Uani d 1
C C19 0.7971(3) 0.78584(17) 0.9689(2) 0.0209(6) Uani d 1
H H19 0.797189 0.755986 1.036062 0.025 Uiso calc 1
C C20 0.8145(2) 0.91275(17) 0.6562(2) 0.0165(6) Uani d 1
C C21 0.9101(3) 0.88669(17) 1.0862(2) 0.0198(6) Uani d 1

loop_
_atom_site_aniso_label
_atom_site_aniso_U_11
_atom_site_aniso_U_22
_atom_site_aniso_U_33
_atom_site_aniso_U_12
_atom_site_aniso_U_13
_atom_site_aniso_U_23
Co1 0.0181(2) 0.0131(2) 0.01287(16) -0.00291(15) 0.00032(13) 0.00181(14)
Co2 0.0198(2) 0.0144(2) 0.01122(16) -0.00216(15) 0.00023(13) 0.00083(14)
O1 0.0406(13) 0.0181(12) 0.0180(9) -0.0124(9) -0.0044(8) 0.0064(8)
O2 0.0362(12) 0.0196(12) 0.0165(9) -0.0136(9) -0.0041(8) 0.0026(8)
O3 0.0208(10) 0.0135(10) 0.0161(8) -0.0038(8) 0.0004(7) 0.0033(8)
O4 0.0485(14) 0.0232(13) 0.0149(9) -0.0146(10) 0.0013(9) -0.0001(8)
O5 0.0261(11) 0.0199(11) 0.0151(9) -0.0089(9) -0.0005(8) -0.0013(8)
O6 0.0321(12) 0.0325(13) 0.0149(9) -0.0118(10) 0.0028(8) -0.0008(9)
O7 0.0189(10) 0.0124(10) 0.0134(8) 0.0010(8) 0.0034(7) 0.0002(7)
N1 0.0293(14) 0.0211(14) 0.0145(10) -0.0064(11) 0.0029(9) 0.0008(10)
N2 0.0253(13) 0.0208(14) 0.0153(10) -0.0041(10) 0.0033(9) 0.0010(10)
N3 0.0333(15) 0.0228(15) 0.0177(11) -0.0048(11) -0.0004(10) -0.0040(10)
N4 0.0225(13) 0.0299(16) 0.0279(12) -0.0017(12) -0.0032(10) -0.0023(12)
N5 0.040(2) 0.057(3) 0.077(2) -0.0123(18) -0.0131(17) 0.0021(19)
N6 0.0276(16) 0.054(2) 0.0332(14) 0.0128(15) -0.0060(12) -0.0020(14)
C1 0.043(2) 0.0222(18) 0.0214(13) -0.0083(14) 0.0009(13) 0.0037(13)
C2 0.0293(17) 0.0277(18) 0.0186(13) -0.0047(14) -0.0026(11) 0.0003(12)
C3 0.053(2) 0.028(2) 0.0294(16) -0.0041(17) -0.0127(15) -0.0127(15)
C4 0.0342(19) 0.031(2) 0.0328(16) -0.0087(15) -0.0059(14) -0.0063(15)
C5 0.043(2) 0.071(3) 0.0389(19) -0.014(2) 0.0055(17) 0.002(2)
C6 0.033(2) 0.096(4) 0.055(2) -0.006(2) 0.0132(18) 0.005(3)
C7 0.028(2) 0.079(4) 0.052(2) 0.006(2) -0.0015(16) 0.004(2)
C8 0.0253(17) 0.046(2) 0.0360(17) 0.0019(16) -0.0022(13) -0.0030(17)
C9 0.0272(17) 0.035(2) 0.0310(15) 0.0025(15) -0.0032(13) -0.0079(15)
C10 0.033(2) 0.065(3) 0.0405(19) 0.0214(19) -0.0033(15) 0.0014(19)
C11 0.037(2) 0.036(2) 0.0428(19) 0.0040(16) -0.0138(16) -0.0023(16)
C12 0.0230(18) 0.045(3) 0.063(2) -0.0047(17) -0.0151(17) -0.001(2)
C13 0.0226(14) 0.0128(14) 0.0183(12) -0.0041(11) 0.0027(10) 0.0022(11)
C14 0.0250(15) 0.0129(14) 0.0160(11) -0.0062(11) 0.0016(10) 0.0001(11)
C15 0.0250(15) 0.0142(15) 0.0155(12) -0.0065(12) -0.0013(10) -0.0004(11)
C16 0.0196(14) 0.0147(14) 0.0144(11) -0.0024(11) 0.0008(10) 0.0013(10)
C17 0.0186(14) 0.0143(14) 0.0200(12) -0.0063(11) 0.0021(10) 0.0013(11)
C18 0.0233(15) 0.0189(16) 0.0143(11) -0.0039(12) -0.0014(10) 0.0020(11)
C19 0.0296(16) 0.0175(15) 0.0155(12) -0.0081(12) 0.0010(11) 0.0029(11)
C20 0.0173(13) 0.0161(14) 0.0158(12) -0.0032(11) 0.0001(10) 0.0014(11)
C21 0.0270(15) 0.0156(15) 0.0160(12) -0.0001(12) -0.0015(10) 0.0010(11)

loop_
_atom_type_symbol
_atom_type_description
_atom_type_scat_dispersion_real
_atom_type_scat_dispersion_imag
_atom_type_scat_source
C C 0.0033 0.0016 'International Tables Vol C Tables 4.2.6.8 and 6.1.1.4'
H H 0.0000 0.0000 'International Tables Vol C Tables 4.2.6.8 and 6.1.1.4'
Co Co 0.3494 0.9721 'International Tables Vol C Tables 4.2.6.8 and 6.1.1.4'
N N 0.0061 0.0033 'International Tables Vol C Tables 4.2.6.8 and 6.1.1.4'
O O 0.0106 0.0060 'International Tables Vol C Tables 4.2.6.8 and 6.1.1.4'

loop_
_geom_angle_atom_site_label_1
_geom_angle_atom_site_label_2
_geom_angle_atom_site_label_3
_geom_angle_site_symmetry_1
_geom_angle_site_symmetry_3
_geom_angle
_geom_angle_publ_flag
O1 Co1 O3 3_667 4_576 93.64(8) no
O1 Co1 O7 3_667 3_667 91.08(8) no
O1 Co1 O7 3_667 . 168.41(9) no
O1 Co1 N1 3_667 . 84.29(8) no
O1 Co1 N4 3_667 3_566 87.79(10) no
O7 Co1 O3 3_667 4_576 80.63(7) no
O7 Co1 O3 . 4_576 93.92(7) no
O7 Co1 O7 . 3_667 81.50(8) no
O7 Co1 N1 3_667 . 99.93(8) no
O7 Co1 N1 . . 88.21(8) no
O7 Co1 N4 . 3_566 100.25(9) no
O7 Co1 N4 3_667 3_566 175.68(8) no
N1 Co1 O3 . 4_576 177.86(8) no
N4 Co1 O3 3_566 4_576 95.28(8) no
N4 Co1 N1 3_566 . 84.12(9) no
O2 Co2 O3 . 2_646 91.68(8) no
O2 Co2 O5 . 4_575 87.36(8) no
O2 Co2 O6 . 4_575 87.31(8) no
O2 Co2 N2 . . 170.31(9) no
O5 Co2 O3 4_575 2_646 111.55(7) no
O5 Co2 O6 4_575 4_575 61.57(7) no
O5 Co2 N2 4_575 . 85.12(8) no
O6 Co2 O3 4_575 2_646 173.08(7) no
O7 Co2 O2 . . 100.21(8) no
O7 Co2 O3 . 2_646 82.64(7) no
O7 Co2 O5 . 4_575 163.89(8) no
O7 Co2 O6 . 4_575 104.28(8) no
O7 Co2 N2 . . 88.60(8) no
N2 Co2 O3 . 2_646 85.43(8) no
N2 Co2 O6 . 4_575 94.44(9) no
C13 O1 Co1 . 3_667 132.57(18) no
C13 O2 Co2 . . 124.86(17) no
Co1 O3 Co2 4_675 2_656 88.24(7) no
C20 O3 Co1 . 4_675 116.93(15) no
C20 O3 Co2 . 2_656 139.95(16) no
C21 O5 Co2 . 4_676 89.32(15) no
C21 O6 Co2 . 4_676 87.17(17) no
Co1 O7 Co1 . 3_667 98.50(8) no
Co1 O7 H7 3_667 . 109(2) no
Co1 O7 H7 . . 100(2) no
Co2 O7 Co1 . 3_667 96.30(8) yes
Co2 O7 Co1 . . 121.07(9) yes
Co2 O7 H7 . . 128(2) no
N2 N1 Co1 . . 115.26(18) no
C1 N1 Co1 . . 131.7(2) no
C1 N1 N2 . . 106.7(2) no
N1 N2 Co2 . . 119.77(16) no
C2 N2 Co2 . . 132.8(2) no
C2 N2 N1 . . 106.9(2) no
C1 N3 C2 . . 104.5(2) no
C1 N3 C3 . . 129.2(3) no
C2 N3 C3 . . 125.9(2) no
N5 N4 Co1 . 3_566 122.5(2) no
C11 N4 Co1 . 3_566 131.8(2) no
C11 N4 N5 . . 105.3(3) no
C12 N5 N4 . . 108.7(3) no
C11 N6 C10 . . 128.3(4) no
C12 N6 C10 . . 124.8(3) no
C12 N6 C11 . . 106.9(3) no
N1 C1 N3 . . 111.1(3) no
N1 C1 H1 . . 124.5 no
N3 C1 H1 . . 124.5 no
N2 C2 N3 . . 110.7(3) no
N2 C2 H2 . . 124.6 no
N3 C2 H2 . . 124.6 no
N3 C3 H3A . . 109.6 no
N3 C3 H3B . . 109.6 no
N3 C3 C4 . . 110.2(3) no
H3A C3 H3B . . 108.1 no
C4 C3 H3A . . 109.6 no
C4 C3 H3B . . 109.6 no
C5 C4 C3 . . 119.8(3) no
C9 C4 C3 . . 120.8(3) no
C9 C4 C5 . . 119.4(3) no
C4 C5 H5 . . 119.9 no
C6 C5 C4 . . 120.1(4) no
C6 C5 H5 . . 119.9 no
C5 C6 H6 . . 119.9 no
C5 C6 C7 . . 120.3(4) no
C7 C6 H6 . . 119.9 no
C6 C7 H7A . . 119.7 no
C8 C7 C6 . . 120.5(3) no
C8 C7 H7A . . 119.7 no
C7 C8 C9 . . 118.6(3) no
C7 C8 C10 . . 123.4(3) no
C9 C8 C10 . . 118.0(3) no
C4 C9 C8 . . 121.0(3) no
C4 C9 H9 . . 119.5 no
C8 C9 H9 . . 119.5 no
N6 C10 C8 . . 113.8(3) no
N6 C10 H10A . . 108.8 no
N6 C10 H10B . . 108.8 no
C8 C10 H10A . . 108.8 no
C8 C10 H10B . . 108.8 no
H10A C10 H10B . . 107.7 no
N4 C11 N6 . . 110.6(3) no
N4 C11 H11 . . 124.7 no
N6 C11 H11 . . 124.7 no
N5 C12 N6 . . 108.4(3) no
N5 C12 H12 . . 125.8 no
N6 C12 H12 . . 125.8 no
O1 C13 C14 . . 115.6(2) no
O2 C13 O1 . . 125.5(3) no
O2 C13 C14 . . 118.9(2) no
C15 C14 C13 . . 122.5(2) no
C15 C14 C19 . . 119.1(3) no
C19 C14 C13 . . 118.4(2) no
C14 C15 H15 . . 119.6 no
C14 C15 C16 . . 120.8(2) no
C16 C15 H15 . . 119.6 no
C15 C16 C20 . . 118.1(2) no
C17 C16 C15 . . 119.2(2) no
C17 C16 C20 . . 122.6(2) no
C16 C17 H17 . . 120.0 no
C16 C17 C18 . . 120.1(3) no
C18 C17 H17 . . 120.0 no
C17 C18 C21 . . 121.6(3) no
C19 C18 C17 . . 119.8(2) no
C19 C18 C21 . . 118.5(2) no
C14 C19 H19 . . 119.6 no
C18 C19 C14 . . 120.8(2) no
C18 C19 H19 . . 119.6 no
O3 C20 C16 . . 119.3(2) no
O4 C20 O3 . . 123.9(2) no
O4 C20 C16 . . 116.8(3) no
O5 C21 C18 . . 118.9(2) no
O6 C21 O5 . . 121.9(2) no
O6 C21 C18 . . 119.2(3) no

loop_
_geom_bond_atom_site_label_1
_geom_bond_atom_site_label_2
_geom_bond_site_symmetry_2
_geom_bond_distance
_geom_bond_publ_flag
Co1 O1 3_667 2.027(2) y
Co1 O3 4_576 2.1926(17) y
Co1 O7 3_667 2.1230(18) y
Co1 O7 . 2.056(2) y
Co1 N1 . 2.188(2) y
Co1 N4 3_566 2.163(2) y
Co2 O2 . 2.058(2) y
Co2 O3 2_646 2.2213(18) y
Co2 O5 4_575 2.1241(17) y
Co2 O6 4_575 2.1770(19) y
Co2 O7 . 2.0007(18) y
Co2 N2 . 2.127(2) y
O1 C13 . 1.258(3) no
O2 C13 . 1.254(3) no
O3 C20 . 1.285(3) no
O4 C20 . 1.240(3) no
O5 C21 . 1.263(3) no
O6 C21 . 1.255(3) no
O7 H7 . 0.800(17) no
N1 N2 . 1.382(3) no
N1 C1 . 1.301(4) no
N2 C2 . 1.303(3) no
N3 C1 . 1.348(3) no
N3 C2 . 1.353(4) no
N3 C3 . 1.474(4) no
N4 N5 . 1.382(4) no
N4 C11 . 1.308(4) no
N5 C12 . 1.312(5) no
N6 C10 . 1.465(4) no
N6 C11 . 1.339(4) no
N6 C12 . 1.333(5) no
C1 H1 . 0.9400 no
C2 H2 . 0.9400 no
C3 H3A . 0.9800 no
C3 H3B . 0.9800 no
C3 C4 . 1.508(4) no
C4 C5 . 1.384(5) no
C4 C9 . 1.381(4) no
C5 H5 . 0.9400 no
C5 C6 . 1.370(6) no
C6 H6 . 0.9400 no
C6 C7 . 1.386(5) no
C7 H7A . 0.9400 no
C7 C8 . 1.381(5) no
C8 C9 . 1.391(4) no
C8 C10 . 1.519(5) no
C9 H9 . 0.9400 no
C10 H10A . 0.9800 no
C10 H10B . 0.9800 no
C11 H11 . 0.9400 no
C12 H12 . 0.9400 no
C13 C14 . 1.504(4) no
C14 C15 . 1.384(3) no
C14 C19 . 1.390(4) no
C15 H15 . 0.9400 no
C15 C16 . 1.392(4) no
C16 C17 . 1.390(3) no
C16 C20 . 1.516(4) no
C17 H17 . 0.9400 no
C17 C18 . 1.394(4) no
C18 C19 . 1.376(4) no
C18 C21 . 1.502(3) no
C19 H19 . 0.9400 no

loop_
_geom_hbond_atom_site_label_D
_geom_hbond_atom_site_label_H
_geom_hbond_atom_site_label_A
_geom_hbond_site_symmetry_A
_geom_hbond_distance_DH
_geom_hbond_distance_HA
_geom_hbond_distance_DA
_geom_hbond_angle_DHA
_geom_hbond_publ_flag
O7 H7 O4 4_576 0.800(17) 2.08(2) 2.802(3) 149(3) yes
C2 H2 O5 2_646 0.94 2.45 3.194(4) 136.4 no
